data_4506222
loop_
_publ_author_name
'Andr\'e, V\^ania'
'Duarte, M. Teresa'
'Braga, Dario'
'Grepioni, Fabrizia'

_publ_section_title
;
 Polymorphic Ammonium Salts of the Antibiotic 4-Aminosalicylic Acid
;
_journal_issue 6
_journal_name_full 'Crystal Growth &amp; Design'
_journal_page_first 3082
_journal_paper_doi 10.1021/cg300284z
_journal_volume 12
_journal_year 2012
_chemical_formula_moiety C7H6N1O3N1H4
_chemical_formula_sum 'C7 H10 N2 O3'
_chemical_formula_weight 170.17
_chemical_name_common 4ASA_NH4_I
_space_group_IT_number 19
_symmetry_cell_setting orthorhombic
_symmetry_space_group_name_Hall 'P 2ac 2ab'
_symmetry_space_group_name_H-M 'P 21 21 21'
_atom_sites_solution_hydrogens geom
_atom_sites_solution_primary direct
_atom_sites_solution_secondary difmap
_audit_creation_method SHELXL-97
_cell_angle_alpha 90.00
_cell_angle_beta 90.00
_cell_angle_gamma 90.00
_cell_formula_units_Z 4
_cell_length_a 4.7938(5)
_cell_length_b 6.2178(5)
_cell_length_c 26.844(3)
_cell_measurement_reflns_used 652
_cell_measurement_temperature 293(2)
_cell_measurement_theta_max 28.5024
_cell_measurement_theta_min 3.0254
_cell_volume 800.14(14)
_computing_cell_refinement
;
CrysAlis RED, Oxford Diffraction Ltd.,
Version 1.171.32.24 (release 21-04-2008 CrysAlis171 .NET)
(compiled Apr 21 2008,18:23:10)
;
_computing_data_collection
;
CrysAlis CCD, Oxford Diffraction Ltd.,
Version 1.171.32.24 (release 21-04-2008 CrysAlis171 .NET)
(compiled Apr 21 2008,18:23:10)
;
_computing_data_reduction
;
CrysAlis RED, Oxford Diffraction Ltd.,
Version 1.171.32.24 (release 21-04-2008 CrysAlis171 .NET)
(compiled Apr 21 2008,18:23:10)
;
_computing_molecular_graphics 'ORTEP3.2 and Mercury 1.4.2)'
_computing_structure_refinement 'SHELXL-97 (Sheldrick, 2008)'
_computing_structure_solution SIR97
_diffrn_ambient_temperature 293(2)
_diffrn_measured_fraction_theta_full 0.999
_diffrn_measured_fraction_theta_max 0.828
_diffrn_radiation_monochromator graphite
_diffrn_radiation_source 'fine-focus sealed tube'
_diffrn_radiation_type MoK\a
_diffrn_radiation_wavelength 0.71073
_diffrn_reflns_av_R_equivalents 0.0595
_diffrn_reflns_av_sigmaI/netI 0.1492
_diffrn_reflns_limit_h_max 3
_diffrn_reflns_limit_h_min -6
_diffrn_reflns_limit_k_max 8
_diffrn_reflns_limit_k_min -7
_diffrn_reflns_limit_l_max 25
_diffrn_reflns_limit_l_min -36
_diffrn_reflns_number 3060
_diffrn_reflns_theta_full 25.00
_diffrn_reflns_theta_max 28.71
_diffrn_reflns_theta_min 3.04
_exptl_absorpt_coefficient_mu 0.112
_exptl_absorpt_correction_type none
_exptl_crystal_colour colourless
_exptl_crystal_density_diffrn 1.413
_exptl_crystal_density_meas ?
_exptl_crystal_density_method 'not measured'
_exptl_crystal_description plate
_exptl_crystal_F_000 360
_exptl_crystal_size_max 0.15
_exptl_crystal_size_mid 0.08
_exptl_crystal_size_min 0.03
_refine_diff_density_max 0.165
_refine_diff_density_min -0.139
_refine_diff_density_rms 0.036
_refine_ls_extinction_method none
_refine_ls_goodness_of_fit_ref 0.906
_refine_ls_hydrogen_treatment mixed
_refine_ls_matrix_type full
_refine_ls_number_parameters 134
_refine_ls_number_reflns 1047
_refine_ls_number_restraints 6
_refine_ls_restrained_S_all 0.908
_refine_ls_R_factor_all 0.1569
_refine_ls_R_factor_gt 0.0564
_refine_ls_shift/su_max 0.008
_refine_ls_shift/su_mean 0.001
_refine_ls_structure_factor_coef Fsqd
_refine_ls_weighting_details 'calc w=1/[\s^2^(Fo^2^)+(0.0135P)^2^+0.0000P] where P=(Fo^2^+2Fc^2^)/3'
_refine_ls_weighting_scheme calc
_refine_ls_wR_factor_gt 0.0441
_refine_ls_wR_factor_ref 0.0556
_reflns_number_gt 501
_reflns_number_total 1047
_reflns_threshold_expression >2\s(I)
_cod_data_source_file cg300284z_si_001.cif
_cod_data_source_block ASANH4I
_cod_depositor_comments
;
The following automatic conversions were performed:

'_symmetry_cell_setting' value 'Orthorhombic' changed to
'orthorhombic' according to
/home/saulius/struct/CIF-dictionaries/cif_core.dic dictionary named
'cif_core.dic' version 2.4.1 from 2010-06-29.

Automatic conversion script
Id: cif_fix_values 1891 2012-01-12 08:04:46Z andrius 

The following automatic conversions were performed:

'_exptl_crystal_density_meas' value 'not measured' was changed to '?'
- the value is perceived as not measured.

Automatic conversion script
Id: cif_fix_values 3008 2015-01-20 13:52:24Z robertas 
;
_cod_original_cell_volume 800.15(13)
_cod_original_sg_symbol_H-M P212121
_cod_database_code 4506222

loop_
_symmetry_equiv_pos_as_xyz
'x, y, z'
'-x+1/2, -y, z+1/2'
'x+1/2, -y+1/2, -z'
'-x, y+1/2, -z+1/2'

loop_
_atom_site_label
_atom_site_type_symbol
_atom_site_fract_x
_atom_site_fract_y
_atom_site_fract_z
_atom_site_U_iso_or_equiv
_atom_site_adp_type
_atom_site_occupancy
_atom_site_symmetry_multiplicity
_atom_site_calc_flag
_atom_site_refinement_flags
O1 O 0.4467(8) 0.0909(4) 0.07291(9) 0.0591(11) Uani 1 1 d .
H1 H 0.3533 0.0442 0.0961 0.089 Uiso 1 1 calc R
O2 O 0.2173(6) 0.0908(4) 0.15871(9) 0.0491(10) Uani 1 1 d .
O3 O 0.3098(5) 0.3497(4) 0.21321(8) 0.0332(8) Uani 1 1 d .
N1 N 1.0696(9) 0.6487(8) 0.03119(17) 0.0541(12) Uani 1 1 d D
H11 H 1.100(9) 0.587(5) 0.0024(9) 0.08(2) Uiso 1 1 d D
H12 H 1.178(6) 0.753(4) 0.0422(11) 0.031(14) Uiso 1 1 d D
C1 C 0.5258(8) 0.3640(6) 0.13430(14) 0.0272(11) Uani 1 1 d .
C2 C 0.5762(10) 0.2745(6) 0.08717(15) 0.0360(13) Uani 1 1 d .
C3 C 0.7540(8) 0.3684(6) 0.05376(14) 0.0377(13) Uani 1 1 d .
H3 H 0.7806 0.3046 0.0228 0.045 Uiso 1 1 calc R
C4 C 0.8946(9) 0.5556(7) 0.06510(16) 0.0367(13) Uani 1 1 d .
C5 C 0.8502(9) 0.6501(7) 0.11211(14) 0.0445(13) Uani 1 1 d .
H5 H 0.9423 0.7762 0.1208 0.053 Uiso 1 1 calc R
C6 C 0.6696(9) 0.5539(6) 0.14488(14) 0.0379(13) Uani 1 1 d .
H6 H 0.6414 0.6185 0.1757 0.046 Uiso 1 1 calc R
C7 C 0.3378(10) 0.2635(6) 0.17042(14) 0.0321(12) Uani 1 1 d .
N2 N 0.8148(11) 0.2892(6) 0.26661(16) 0.0328(9) Uani 1 1 d D
H13 H 0.794(7) 0.153(3) 0.2795(11) 0.048(13) Uiso 1 1 d D
H14 H 0.667(7) 0.330(8) 0.2457(13) 0.10(2) Uiso 1 1 d D
H15 H 0.971(5) 0.294(6) 0.2479(12) 0.043(16) Uiso 1 1 d D
H16 H 0.798(10) 0.388(6) 0.2928(11) 0.14(2) Uiso 1 1 d D

loop_
_atom_site_aniso_label
_atom_site_aniso_U_11
_atom_site_aniso_U_22
_atom_site_aniso_U_33
_atom_site_aniso_U_23
_atom_site_aniso_U_13
_atom_site_aniso_U_12
O1 0.098(3) 0.043(2) 0.0360(19) -0.0066(17) 0.005(2) -0.0260(19)
O2 0.078(3) 0.0336(17) 0.0354(19) 0.0042(15) 0.0017(18) -0.0238(18)
O3 0.035(2) 0.0405(18) 0.0242(16) -0.0042(15) 0.0141(16) -0.0003(17)
N1 0.044(3) 0.079(4) 0.039(3) 0.006(3) 0.010(3) -0.024(3)
C1 0.031(3) 0.028(3) 0.023(2) -0.003(2) -0.004(2) -0.003(2)
C2 0.048(4) 0.026(3) 0.034(3) 0.002(2) -0.015(3) 0.000(3)
C3 0.043(4) 0.042(3) 0.029(3) 0.005(2) 0.003(2) 0.003(2)
C4 0.015(3) 0.055(3) 0.040(3) 0.018(3) -0.001(2) 0.001(3)
C5 0.043(3) 0.050(3) 0.041(3) -0.004(3) -0.003(3) -0.009(3)
C6 0.035(4) 0.052(3) 0.026(3) -0.007(2) 0.003(3) -0.005(3)
C7 0.029(3) 0.040(3) 0.028(3) 0.012(3) 0.004(3) 0.002(3)
N2 0.033(3) 0.027(2) 0.039(3) 0.006(2) 0.011(3) 0.002(2)

loop_
_atom_type_symbol
_atom_type_description
_atom_type_scat_dispersion_real
_atom_type_scat_dispersion_imag
_atom_type_scat_source
C C 0.0033 0.0000 'International Tables Vol C Tables 4.2.6.8 and 6.1.1.4'
H H 0.0000 0.0000 'International Tables Vol C Tables 4.2.6.8 and 6.1.1.4'
N N 0.0061 0.0000 'International Tables Vol C Tables 4.2.6.8 and 6.1.1.4'
O O 0.0106 0.0000 'International Tables Vol C Tables 4.2.6.8 and 6.1.1.4'

loop_
_geom_angle_atom_site_label_1
_geom_angle_atom_site_label_2
_geom_angle_atom_site_label_3
_geom_angle
C2 O1 H1 109.5
C4 N1 H11 120(3)
C4 N1 H12 117(2)
H11 N1 H12 121(3)
C6 C1 C2 115.7(4)
C6 C1 C7 122.0(4)
C2 C1 C7 122.3(4)
O1 C2 C3 117.4(4)
O1 C2 C1 120.7(4)
C3 C2 C1 122.0(4)
C2 C3 C4 121.3(4)
C2 C3 H3 119.3
C4 C3 H3 119.3
N1 C4 C3 120.7(5)
N1 C4 C5 120.9(4)
C3 C4 C5 118.4(4)
C6 C5 C4 119.2(4)
C6 C5 H5 120.4
C4 C5 H5 120.4
C5 C6 C1 123.4(4)
C5 C6 H6 118.3
C1 C6 H6 118.3
O2 C7 O3 122.4(4)
O2 C7 C1 118.8(4)
O3 C7 C1 118.8(4)
H13 N2 H14 113(4)
H13 N2 H15 109(3)
H14 N2 H15 107(3)
H13 N2 H16 108(3)
H14 N2 H16 102(4)
H15 N2 H16 118(4)

loop_
_geom_bond_atom_site_label_1
_geom_bond_atom_site_label_2
_geom_bond_distance
O1 C2 1.355(4)
O1 H1 0.8200
O2 C7 1.259(4)
O3 C7 1.275(4)
N1 C4 1.366(5)
N1 H11 0.876(18)
N1 H12 0.879(17)
C1 C6 1.397(4)
C1 C2 1.403(4)
C1 C7 1.464(4)
C2 C3 1.368(5)
C3 C4 1.379(4)
C3 H3 0.9300
C4 C5 1.408(5)
C5 C6 1.372(4)
C5 H5 0.9300
C6 H6 0.9300
N2 H13 0.921(18)
N2 H14 0.937(19)
N2 H15 0.902(18)
N2 H16 0.938(19)

loop_
_geom_torsion_atom_site_label_1
_geom_torsion_atom_site_label_2
_geom_torsion_atom_site_label_3
_geom_torsion_atom_site_label_4
_geom_torsion
C6 C1 C2 O1 -179.7(4)
C7 C1 C2 O1 1.2(5)
C6 C1 C2 C3 -0.3(5)
C7 C1 C2 C3 -179.4(4)
O1 C2 C3 C4 179.9(4)
C1 C2 C3 C4 0.5(6)
C2 C3 C4 N1 -179.4(4)
C2 C3 C4 C5 -0.3(6)
N1 C4 C5 C6 178.9(4)
C3 C4 C5 C6 -0.1(6)
C4 C5 C6 C1 0.4(6)
C2 C1 C6 C5 -0.2(6)
C7 C1 C6 C5 179.0(4)
C6 C1 C7 O2 -179.1(4)
C2 C1 C7 O2 0.0(5)
C6 C1 C7 O3 -1.6(6)
C2 C1 C7 O3 177.5(4)
